data_4107682
loop_
_publ_author_name
'Shifa Zhu'
'Joshua V. Ruppel'
'Hongjian Lu'
'Lukasz Wojtas'
'X. Peter Zhang'

_publ_section_title
;
 Cobalt-Catalyzed Asymmetric Cyclopropanation with Diazosulfones:
 Rigidification and Polarization of Ligand Chiral Environment via Hydrogen
 Bonding and Cyclization
;
_journal_name_full 'Journal of the American Chemical Society'
_journal_page_first 5042
_journal_page_last 5043
_journal_paper_doi 10.1021/ja7106838
_journal_volume 130
_journal_year 2008
_chemical_absolute_configuration ad
_chemical_formula_sum 'C16 H16 O2 S'
_chemical_formula_weight 272.35
_chemical_name_systematic
;
 ?
;
_space_group_IT_number 19
_symmetry_cell_setting orthorhombic
_symmetry_space_group_name_Hall 'P 2ac 2ab'
_symmetry_space_group_name_H-M 'P 21 21 21'
_atom_sites_solution_hydrogens geom
_atom_sites_solution_primary direct
_atom_sites_solution_secondary difmap
_audit_creation_method SHELXL-97
_cell_angle_alpha 90.00
_cell_angle_beta 90.00
_cell_angle_gamma 90.00
_cell_formula_units_Z 4
_cell_length_a 7.6379(17)
_cell_length_b 11.269(3)
_cell_length_c 15.319(3)
_cell_measurement_temperature 133(2)
_cell_volume 1318.5(5)
_computing_cell_refinement 'SAINT (Bruker, 2002)'
_computing_data_collection 'SMART (Bruker, 2002)'
_computing_data_reduction 'SAINT (Bruker, 2002)'
_computing_publication_material 'SHELXL-97 (Sheldrick, 1997)'
_computing_structure_refinement 'SHELXL-97 (Sheldrick, 1997)'
_computing_structure_solution 'SHELXS-97 (Sheldrick, 1990)'
_diffrn_ambient_temperature 133(2)
_diffrn_measured_fraction_theta_full 1.000
_diffrn_measured_fraction_theta_max 1.000
_diffrn_measurement_device_type 'BRUKER SMART 1K CCD'
_diffrn_measurement_method 'phi and omega scans'
_diffrn_radiation_monochromator graphite
_diffrn_radiation_source 'fine-focus sealed tube'
_diffrn_radiation_type MoK\a
_diffrn_radiation_wavelength 0.71073
_diffrn_reflns_av_R_equivalents 0.0493
_diffrn_reflns_av_sigmaI/netI 0.0321
_diffrn_reflns_limit_h_max 9
_diffrn_reflns_limit_h_min -9
_diffrn_reflns_limit_k_max 13
_diffrn_reflns_limit_k_min -13
_diffrn_reflns_limit_l_max 18
_diffrn_reflns_limit_l_min -18
_diffrn_reflns_number 12968
_diffrn_reflns_theta_full 25.29
_diffrn_reflns_theta_max 25.29
_diffrn_reflns_theta_min 2.24
_exptl_absorpt_coefficient_mu 0.240
_exptl_absorpt_correction_T_max 0.9764
_exptl_absorpt_correction_T_min 0.9536
_exptl_absorpt_correction_type multi-scan
_exptl_absorpt_process_details 'SADABS; (Sheldrick, 2003)'
_exptl_crystal_colour colorless
_exptl_crystal_density_diffrn 1.372
_exptl_crystal_description rods
_exptl_crystal_F_000 576
_exptl_crystal_size_max 0.20
_exptl_crystal_size_mid 0.10
_exptl_crystal_size_min 0.10
_refine_diff_density_max 0.256
_refine_diff_density_min -0.189
_refine_diff_density_rms 0.045
_refine_ls_abs_structure_details 'Flack H D (1983), Acta Cryst. A39, 876-881'
_refine_ls_abs_structure_Flack 0.01(6)
_refine_ls_extinction_method none
_refine_ls_goodness_of_fit_ref 1.037
_refine_ls_hydrogen_treatment mixed
_refine_ls_matrix_type full
_refine_ls_number_parameters 189
_refine_ls_number_reflns 2401
_refine_ls_number_restraints 0
_refine_ls_restrained_S_all 1.037
_refine_ls_R_factor_all 0.0296
_refine_ls_R_factor_gt 0.0286
_refine_ls_shift/su_max 0.001
_refine_ls_shift/su_mean 0.000
_refine_ls_structure_factor_coef Fsqd
_refine_ls_weighting_details 'calc w=1/[\s^2^(Fo^2^)+(0.0479P)^2^+0.1448P] where P=(Fo^2^+2Fc^2^)/3'
_refine_ls_weighting_scheme calc
_refine_ls_wR_factor_gt 0.0755
_refine_ls_wR_factor_ref 0.0765
_reflns_number_gt 2332
_reflns_number_total 2401
_reflns_threshold_expression >2sigma(I)
_cod_data_source_file ja7106838-file005.cif
_cod_data_source_block Cyclopropane
_cod_original_cell_volume 1318.6(5)
_cod_database_code 4107682

loop_
_symmetry_equiv_pos_as_xyz
'x, y, z'
'-x+1/2, -y, z+1/2'
'-x, y+1/2, -z+1/2'
'x+1/2, -y+1/2, -z'

loop_
_atom_site_label
_atom_site_type_symbol
_atom_site_fract_x
_atom_site_fract_y
_atom_site_fract_z
_atom_site_U_iso_or_equiv
_atom_site_adp_type
_atom_site_occupancy
_atom_site_symmetry_multiplicity
_atom_site_calc_flag
_atom_site_refinement_flags
C1 C 1.1335(3) 0.22167(18) 1.13557(12) 0.0354(4) Uani 1 1 d .
H1A H 1.0704 0.2973 1.1385 0.053 Uiso 1 1 calc R
H1B H 1.2568 0.2345 1.1506 0.053 Uiso 1 1 calc R
H1C H 1.0816 0.1654 1.1769 0.053 Uiso 1 1 calc R
C2 C 1.1209(2) 0.17205(15) 1.04417(11) 0.0250(4) Uani 1 1 d .
C3 C 1.0505(2) 0.06039(16) 1.02832(10) 0.0268(4) Uani 1 1 d .
H3 H 1.0089 0.0141 1.0758 0.032 Uiso 1 1 calc R
C4 C 1.0400(2) 0.01536(16) 0.94411(10) 0.0254(4) Uani 1 1 d .
H43 H 0.9913 -0.0610 0.9339 0.031 Uiso 1 1 calc R
C5 C 1.1013(2) 0.08317(14) 0.87539(10) 0.0213(3) Uani 1 1 d .
C6 C 1.1705(2) 0.19531(16) 0.88948(11) 0.0261(4) Uani 1 1 d .
H6 H 1.2113 0.2416 0.8418 0.031 Uiso 1 1 calc R
C7 C 1.1793(2) 0.23884(15) 0.97372(11) 0.0266(4) Uani 1 1 d .
H7 H 1.2260 0.3158 0.9836 0.032 Uiso 1 1 calc R
C8 C 0.9559(2) 0.09931(16) 0.70578(10) 0.0234(4) Uani 1 1 d .
C9 C 0.7728(3) 0.0542(2) 0.69986(12) 0.0340(5) Uani 1 1 d .
C10 C 0.8958(2) 0.03195(16) 0.62524(10) 0.0255(4) Uani 1 1 d .
C11 C 0.8857(2) 0.09212(14) 0.53911(10) 0.0221(3) Uani 1 1 d .
C12 C 0.8028(2) 0.20066(15) 0.52687(11) 0.0264(4) Uani 1 1 d .
H12 H 0.7487 0.2392 0.5750 0.032 Uiso 1 1 calc R
C13 C 0.7985(2) 0.25315(16) 0.44518(11) 0.0281(4) Uani 1 1 d .
H13 H 0.7413 0.3273 0.4377 0.034 Uiso 1 1 calc R
C14 C 0.8766(2) 0.19852(16) 0.37447(11) 0.0275(4) Uani 1 1 d .
H14 H 0.8730 0.2348 0.3185 0.033 Uiso 1 1 calc R
C15 C 0.9600(2) 0.09102(15) 0.38559(11) 0.0261(4) Uani 1 1 d .
H15 H 1.0138 0.0531 0.3371 0.031 Uiso 1 1 calc R
C16 C 0.9655(2) 0.03799(15) 0.46721(10) 0.0233(3) Uani 1 1 d .
H16 H 1.0240 -0.0358 0.4744 0.028 Uiso 1 1 calc R
O1 O 1.27967(15) 0.05044(11) 0.73366(7) 0.0296(3) Uani 1 1 d .
O2 O 1.05713(18) -0.09938(10) 0.77400(8) 0.0327(3) Uani 1 1 d .
S1 S 1.11009(5) 0.02277(3) 0.76918(2) 0.02272(13) Uani 1 1 d .
H10 H 0.936(2) -0.0386(17) 0.6225(11) 0.018(4) Uiso 1 1 d .
H91 H 0.740(3) -0.0156(19) 0.7338(13) 0.044(6) Uiso 1 1 d .
H92 H 0.689(3) 0.1075(17) 0.6931(12) 0.032(5) Uiso 1 1 d .
H8 H 0.975(2) 0.1818(19) 0.7010(11) 0.025(5) Uiso 1 1 d .

loop_
_atom_site_aniso_label
_atom_site_aniso_U_11
_atom_site_aniso_U_22
_atom_site_aniso_U_33
_atom_site_aniso_U_23
_atom_site_aniso_U_13
_atom_site_aniso_U_12
C1 0.0422(10) 0.0417(11) 0.0224(9) -0.0051(8) -0.0075(8) 0.0099(10)
C2 0.0225(8) 0.0313(9) 0.0212(8) -0.0012(7) -0.0034(7) 0.0072(8)
C3 0.0311(9) 0.0315(9) 0.0180(8) 0.0063(7) 0.0021(7) 0.0021(8)
C4 0.0289(8) 0.0239(8) 0.0235(8) 0.0023(7) 0.0018(7) -0.0006(7)
C5 0.0224(8) 0.0255(9) 0.0161(7) 0.0004(6) -0.0009(6) 0.0027(7)
C6 0.0311(9) 0.0239(8) 0.0232(8) 0.0047(7) 0.0028(7) -0.0008(7)
C7 0.0271(8) 0.0249(8) 0.0279(9) -0.0019(7) -0.0034(7) -0.0021(7)
C8 0.0301(9) 0.0250(9) 0.0151(8) -0.0018(6) -0.0003(6) 0.0014(7)
C9 0.0295(10) 0.0509(13) 0.0216(9) 0.0022(9) 0.0003(7) -0.0033(9)
C10 0.0323(9) 0.0244(9) 0.0199(8) -0.0023(7) 0.0008(7) -0.0032(9)
C11 0.0193(7) 0.0281(8) 0.0189(7) -0.0040(6) -0.0007(6) -0.0046(8)
C12 0.0236(8) 0.0318(9) 0.0240(9) -0.0069(7) 0.0028(7) 0.0003(8)
C13 0.0243(8) 0.0279(9) 0.0322(9) -0.0015(7) -0.0058(7) 0.0048(7)
C14 0.0259(8) 0.0378(10) 0.0189(8) 0.0030(7) -0.0055(7) -0.0034(8)
C15 0.0240(8) 0.0355(10) 0.0187(8) -0.0060(7) 0.0004(7) -0.0014(8)
C16 0.0228(7) 0.0256(8) 0.0215(8) -0.0046(7) -0.0008(6) 0.0018(7)
O1 0.0313(6) 0.0365(7) 0.0209(6) 0.0049(6) 0.0042(5) 0.0065(5)
O2 0.0510(8) 0.0252(6) 0.0218(6) -0.0004(5) 0.0038(6) 0.0004(6)
S1 0.0299(2) 0.0224(2) 0.01585(19) 0.00102(16) 0.00187(16) 0.00323(17)

loop_
_atom_type_symbol
_atom_type_description
_atom_type_scat_dispersion_real
_atom_type_scat_dispersion_imag
_atom_type_scat_source
C C 0.0033 0.0016 'International Tables Vol C Tables 4.2.6.8 and 6.1.1.4'
H H 0.0000 0.0000 'International Tables Vol C Tables 4.2.6.8 and 6.1.1.4'
O O 0.0106 0.0060 'International Tables Vol C Tables 4.2.6.8 and 6.1.1.4'
S S 0.1246 0.1234 'International Tables Vol C Tables 4.2.6.8 and 6.1.1.4'

loop_
_geom_angle_atom_site_label_1
_geom_angle_atom_site_label_2
_geom_angle_atom_site_label_3
_geom_angle
C2 C1 H1A 109.5
C2 C1 H1B 109.5
H1A C1 H1B 109.5
C2 C1 H1C 109.5
H1A C1 H1C 109.5
H1B C1 H1C 109.5
C7 C2 C3 118.61(15)
C7 C2 C1 119.94(16)
C3 C2 C1 121.45(16)
C4 C3 C2 121.04(15)
C4 C3 H3 119.5
C2 C3 H3 119.5
C5 C4 C3 119.06(16)
C5 C4 H43 120.5
C3 C4 H43 120.5
C4 C5 C6 120.95(15)
C4 C5 S1 120.11(12)
C6 C5 S1 118.73(12)
C7 C6 C5 119.16(15)
C7 C6 H6 120.4
C5 C6 H6 120.4
C6 C7 C2 121.17(15)
C6 C7 H7 119.4
C2 C7 H7 119.4
C9 C8 C10 59.81(12)
C9 C8 S1 119.76(14)
C10 C8 S1 113.99(13)
C9 C8 H8 118.6(11)
C10 C8 H8 118.5(10)
S1 C8 H8 114.9(11)
C8 C9 C10 61.06(12)
C8 C9 H91 118.8(13)
C10 C9 H91 115.5(12)
C8 C9 H92 117.1(13)
C10 C9 H92 118.6(13)
H91 C9 H92 115.2(18)
C11 C10 C9 124.57(16)
C11 C10 C8 120.59(15)
C9 C10 C8 59.12(12)
C11 C10 H10 113.7(11)
C9 C10 H10 114.6(12)
C8 C10 H10 113.5(12)
C12 C11 C16 118.42(15)
C12 C11 C10 123.05(15)
C16 C11 C10 118.52(15)
C13 C12 C11 120.59(15)
C13 C12 H12 119.7
C11 C12 H12 119.7
C14 C13 C12 120.53(16)
C14 C13 H13 119.7
C12 C13 H13 119.7
C15 C14 C13 119.60(16)
C15 C14 H14 120.2
C13 C14 H14 120.2
C14 C15 C16 120.28(15)
C14 C15 H15 119.9
C16 C15 H15 119.9
C15 C16 C11 120.58(15)
C15 C16 H16 119.7
C11 C16 H16 119.7
O2 S1 O1 118.72(8)
O2 S1 C8 108.10(8)
O1 S1 C8 106.78(8)
O2 S1 C5 108.15(7)
O1 S1 C5 107.40(8)
C8 S1 C5 107.18(8)

loop_
_geom_bond_atom_site_label_1
_geom_bond_atom_site_label_2
_geom_bond_distance
C1 C2 1.511(2)
C1 H1A 0.9800
C1 H1B 0.9800
C1 H1C 0.9800
C2 C7 1.389(2)
C2 C3 1.390(3)
C3 C4 1.388(2)
C3 H3 0.9500
C4 C5 1.383(2)
C4 H43 0.9500
C5 C6 1.387(2)
C5 S1 1.7649(16)
C6 C7 1.382(2)
C6 H6 0.9500
C7 H7 0.9500
C8 C9 1.490(3)
C8 C10 1.519(2)
C8 S1 1.7536(18)
C8 H8 0.94(2)
C9 C10 1.501(2)
C9 H91 0.98(2)
C9 H92 0.88(2)
C10 C11 1.485(2)
C10 H10 0.852(19)
C11 C12 1.390(2)
C11 C16 1.399(2)
C12 C13 1.385(2)
C12 H12 0.9500
C13 C14 1.381(3)
C13 H13 0.9500
C14 C15 1.379(3)
C14 H14 0.9500
C15 C16 1.387(2)
C15 H15 0.9500
C16 H16 0.9500
O1 S1 1.4391(12)
O2 S1 1.4366(13)

loop_
_geom_torsion_atom_site_label_1
_geom_torsion_atom_site_label_2
_geom_torsion_atom_site_label_3
_geom_torsion_atom_site_label_4
_geom_torsion
C7 C2 C3 C4 0.7(3)
C1 C2 C3 C4 -179.79(16)
C2 C3 C4 C5 0.2(3)
C3 C4 C5 C6 -0.9(2)
C3 C4 C5 S1 173.64(13)
C4 C5 C6 C7 0.6(2)
S1 C5 C6 C7 -173.97(13)
C5 C6 C7 C2 0.3(3)
C3 C2 C7 C6 -0.9(3)
C1 C2 C7 C6 179.52(16)
S1 C8 C9 C10 -102.08(15)
C8 C9 C10 C11 -107.94(19)
C9 C8 C10 C11 114.5(2)
S1 C8 C10 C11 -133.82(15)
S1 C8 C10 C9 111.69(16)
C9 C10 C11 C12 22.2(3)
C8 C10 C11 C12 -49.3(2)
C9 C10 C11 C16 -158.81(16)
C8 C10 C11 C16 129.65(17)
C16 C11 C12 C13 0.5(2)
C10 C11 C12 C13 179.52(17)
C11 C12 C13 C14 -0.1(3)
C12 C13 C14 C15 -0.2(3)
C13 C14 C15 C16 0.0(3)
C14 C15 C16 C11 0.5(2)
C12 C11 C16 C15 -0.8(2)
C10 C11 C16 C15 -179.78(15)
C9 C8 S1 O2 25.99(16)
C10 C8 S1 O2 -41.71(15)
C9 C8 S1 O1 154.78(14)
C10 C8 S1 O1 87.08(14)
C9 C8 S1 C5 -90.38(15)
C10 C8 S1 C5 -158.07(13)
C4 C5 S1 O2 -3.73(16)
C6 C5 S1 O2 170.90(13)
C4 C5 S1 O1 -132.97(14)
C6 C5 S1 O1 41.66(15)
C4 C5 S1 C8 112.60(14)
C6 C5 S1 C8 -72.77(15)
